data_7131710
loop_
_publ_author_name
'Ma, Liulei'
'Zheng, Qixuan'
'Unruh, Daniel K.'
'Hutchins, Kristin M.'

_publ_section_title
;
 Reversible interconversion of pharmaceutical salt polymorphs facilitated
 by mechanical methods.
;
_journal_issue 50
_journal_name_full 'Chemical communications (Cambridge, England)'
_journal_page_first 7779
_journal_page_last 7782
_journal_paper_doi 10.1039/d3cc02188b
_journal_volume 59
_journal_year 2023
_chemical_absolute_configuration rmad
_chemical_formula_moiety 'C14 H19 N4 O3, C3 H5 O3'
_chemical_formula_sum 'C17 H24 N4 O6'
_chemical_formula_weight 380.40
_space_group_crystal_system triclinic
_space_group_IT_number 1
_space_group_name_Hall 'P 1'
_space_group_name_H-M_alt 'P 1'
_atom_sites_solution_hydrogens geom
_atom_sites_solution_primary dual
_audit_creation_date 2022-10-12
_audit_creation_method
;
Olex2 1.5
(compiled 2021.12.09 svn.r5202d8cf for OlexSys, GUI svn.r6439)
;
_audit_update_record
;
2023-02-10 deposited with the CCDC.	2023-05-25 downloaded from the CCDC.
;
_cell_angle_alpha 85.4911(12)
_cell_angle_beta 88.8333(15)
_cell_angle_gamma 77.8317(15)
_cell_formula_units_Z 2
_cell_length_a 5.06945(11)
_cell_length_b 9.75039(14)
_cell_length_c 19.4424(3)
_cell_measurement_reflns_used 21583
_cell_measurement_temperature 100.00(10)
_cell_measurement_theta_max 76.7300
_cell_measurement_theta_min 2.2510
_cell_volume 936.51(3)
_computing_cell_refinement 'CrysAlisPro 1.171.41.122a (Rigaku OD, 2021)'
_computing_data_collection 'CrysAlisPro 1.171.41.122a (Rigaku OD, 2021)'
_computing_data_reduction 'CrysAlisPro 1.171.41.122a (Rigaku OD, 2021)'
_computing_molecular_graphics 'Olex2 1.5 (Dolomanov et al., 2009)'
_computing_publication_material 'Olex2 1.5 (Dolomanov et al., 2009)'
_computing_structure_refinement 'SHELXL 2018/3 (Sheldrick, 2015)'
_computing_structure_solution 'XT  (Sheldrick, 2015)'
_diffrn_ambient_environment N~2~
_diffrn_ambient_temperature 100.00(10)
_diffrn_detector 'Hybrid Pixel Array Detector'
_diffrn_detector_area_resol_mean 10.0000
_diffrn_detector_type HyPix
_diffrn_measured_fraction_theta_full 0.998
_diffrn_measured_fraction_theta_max 0.936
_diffrn_measurement_details
;
List of Runs (angles in degrees, time in seconds):

  # Type    Start    End  Width  t~exp~   \w     \q     \k     \f   Frames
#--------------------------------------------------------------------------
  1  \w   -120.00 -63.00   0.50    1.26    --  -47.76-140.00  73.00  114
  2  \w   -120.00 -70.00   0.50    1.26    --  -47.76-130.00-113.00  100
  3  \w    -90.00 -16.00   0.50    1.26    --  -47.76 130.00 -41.00  148
  4  \w     43.00 104.00   0.50    1.26    --   47.76-140.00  73.00  122
  5  \w     37.00  98.00   0.50    1.26    --   47.76-130.00-113.00  122
  6  \w   -163.00 -70.00   0.50    5.04    --  -91.75-130.00-113.00  186
  7  \w   -156.00 -63.00   0.50    5.04    --  -91.75-140.00  73.00  186
  8  \w     85.00 173.00   0.50    5.04    --  107.31 140.00 132.00  176
  9  \w     92.00 178.00   0.50    5.04    --  107.31 130.00 -41.00  172
 10  \w     37.00 116.00   0.50    5.04    --  107.31-130.00-113.00  158
 11  \w     43.00 123.00   0.50    5.04    --  107.31-140.00  73.00  160
 12  \w    -54.00 -27.00   0.50    1.26    --   10.00 153.00  40.83   54
 13  \w      4.00  34.00   0.50    1.26    --   34.00  93.00  53.43   60
 14  \w      2.00  29.00   0.50    1.26    --   34.00  96.00 104.74   54
 15  \w   -121.00 -34.00   0.50    1.26    --  -47.76 -38.00 120.00  174
 16  \w   -120.00 -25.00   0.50    1.26    --  -47.76 -77.00 -30.00  190
 17  \w    -97.00 -21.00   0.50    1.26    --  -47.76 140.00 132.00  152
 18  \w   -120.00 -73.00   0.50    1.26    --  -47.76-125.00-180.00   94
 19  \w     25.00 121.00   0.50    1.26    --   47.76  77.00 120.00  192
 20  \w     33.00 120.00   0.50    1.26    --   47.76  57.00 -60.00  174
 21  \w     25.00 121.00   0.50    1.26    --   47.76  77.00 -30.00  192
 22  \w     36.00 121.00   0.50    1.26    --   47.76  38.00-120.00  170
 23  \w     25.00 121.00   0.50    1.26    --   47.76  77.00 -60.00  192
 24  \w     36.00 121.00   0.50    1.26    --   47.76  38.00 -60.00  170
 25  \w     28.00 122.00   0.50    1.26    --   50.00  75.00  44.40  188
 26  \w     31.00 126.00   0.50    1.26    --   54.00  77.00-117.00  190
 27  \w     32.00 126.00   0.50    1.26    --   54.00  75.00  77.25  188
 28  \w     33.00 126.00   0.50    1.26    --   54.00  72.00  65.42  186
 29  \w     32.00 126.00   0.50    1.26    --   54.00  76.00-151.27  188
 30  \w   -131.00 -36.00   0.50    1.26    --  -58.00 -74.00-141.81  190
 31  \w     37.00 131.00   0.50    1.26    --   58.00  74.00-169.50  188
 32  \w   -135.00 -45.00   0.50    1.26    --  -62.00 -63.00 -45.81  180
 33  \w   -135.00 -44.00   0.50    1.26    --  -62.00 -65.00-177.54  182
 34  \w   -135.00 -43.00   0.50    1.26    --  -62.00 -67.00-149.23  184
 35  \w     39.00 135.00   0.50    1.26    --   62.00  77.00 154.31  192
 36  \w   -139.00 -49.00   0.50    1.26    --  -66.00 -62.00 -20.03  180
 37  \w     44.00 139.00   0.50    1.26    --   66.00  75.00 149.00  190
 38  \w     43.00 139.00   0.50    1.26    --   66.00  77.00 -66.62  192
 39  \w   -143.00 -52.00   0.50    5.04    --  -70.00 -65.00 134.70  182
 40  \w   -142.00 -54.00   0.50    5.04    --  -70.00 -60.00  44.91  176
 41  \w   -142.00 -55.00   0.50    5.04    --  -70.00 -57.00 -68.23  174
 42  \w     47.00  73.00   0.50    1.26    --   70.00  77.00 128.59   52
 43  \w    -85.00 -54.00   0.50    5.04    --  -70.00 -62.00  29.04   62
 44  \w    -81.00 -55.00   0.50    5.04    --  -70.00 -60.00 168.05   52
 45  \w    -80.00 -54.00   0.50    5.04    --  -70.00 -59.00 138.78   52
 46  \w    -83.00 -57.00   0.50    5.04    --  -74.00 -63.00  14.13   52
 47  \w    -81.00 -56.00   0.50    5.04    --  -74.00 -65.00 -43.64   50
 48  \w    -81.00 -55.00   0.50    5.04    --  -74.00 -67.00-109.23   52
 49  \w    -82.00 -57.00   0.50    5.04    --  -74.00 -62.00 -18.24   50
 50  \w    -83.00 -57.00   0.50    5.04    --  -74.00 -63.00-132.60   52
 51  \w    -89.00 -63.00   0.50    5.04    --  -78.00 -60.00  40.92   52
 52  \w    -94.00 -68.00   0.50    5.04    --  -78.00 -58.00-160.38   52
 53  \w    -88.00 -62.00   0.50    5.04    --  -78.00 -65.00 113.17   52
 54  \w    -89.00 -63.00   0.50    5.04    --  -78.00 -57.00 172.42   52
 55  \w    -83.00 -57.00   0.50    5.04    --  -78.00 -72.00 110.65   52
 56  \w    -87.00 -61.00   0.50    5.04    --  -78.00 -62.00 129.02   52
 57  \w    -92.00 -66.00   0.50    5.04    --  -82.00 -62.00  31.93   52
 58  \w    -92.00 -67.00   0.50    5.04    --  -82.00 -57.00 158.42   50
 59  \w    -92.00 -67.00   0.50    5.04    --  -82.00 -58.00-149.09   50
 60  \w    -91.00 -65.00   0.50    5.04    --  -82.00 -64.00 -17.40   52
 61  \w    -92.00 -66.00   0.50    5.04    --  -82.00 -62.00 123.86   52
 62  \w    -86.00 -61.00   0.50    5.04    --  -82.00 -72.00 -92.50   50
 63  \w   -155.00-124.00   0.50    5.04    --  -86.00 -76.00 105.45   62
 64  \w   -117.00 -63.00   0.50    5.04    --  -86.00 -76.00 105.45  108
 65  \w    -97.00 -71.00   0.50    5.04    --  -91.75 -73.00  10.23   52
 66  \w   -163.00-105.00   0.50    5.04    --  -91.75 -73.00  10.23  116
 67  \w   -106.00 -71.00   0.50    5.04    --  -91.75 -77.00 -30.00   70
 68  \w   -163.00 -69.00   0.50    5.04    --  -91.75 -77.00   0.00  188
 69  \w   -142.00-116.00   0.50    5.04    --  -91.75 -77.00 -66.97   52
 70  \w   -160.00-135.00   0.50    5.04    --  -91.75 -77.00 -30.00   50
 71  \w   -122.00 -69.00   0.50    5.04    --  -91.75 -77.00  60.00  106
 72  \w   -162.00-136.00   0.50    5.04    --  -91.75 -68.00 -90.17   52
 73  \w   -152.00-126.00   0.50    5.04    --  -91.75 -65.00 -28.98   52
 74  \w   -130.00 -80.00   0.50    5.04    --  -91.75 -57.00-150.00  100
 75  \w   -104.00 -73.00   0.50    5.04    --  -91.75 -66.00 118.34   62
 76  \w   -119.00 -73.00   0.50    5.04    --  -91.75 -68.00-169.54   92
 77  \w   -143.00-117.00   0.50    5.04    --  -91.75 -66.00 118.34   52
 78  \w   -113.00 -87.00   0.50    5.04    --  -91.75 -57.00 150.00   52
 79  \w   -163.00-129.00   0.50    5.04    --  -91.75 -68.00-169.54   68
 80  \w   -121.00 -69.00   0.50    5.04    --  -91.75 -77.00  90.00  104
 81  \w   -162.00-127.00   0.50    5.04    --  -91.75 -77.00  90.00   70
 82  \w    -99.00 -73.00   0.50    5.04    --  -91.75 -68.00 -90.17   52
 83  \w    -95.00 -69.00   0.50    5.04    --  -91.75 -76.00 123.07   52
 84  \w   -109.00 -74.00   0.50    5.04    --  -91.75 -63.00 -38.96   70
 85  \w   -163.00-113.00   0.50    5.04    --  -91.75 -63.00 -38.96  100
 86  \w   -154.00 -74.00   0.50    5.04    --  -91.75 -63.00-126.69  160
 87  \w   -163.00 -75.00   0.50    5.04    --  -91.75 -62.00  58.05  176
 88  \w   -104.00 -76.00   0.50    5.04    --  -91.75 -77.00-180.00   56
 89  \w   -161.00-109.00   0.50    5.04    --  -91.75 -77.00-180.00  104
 90  \w   -106.00 -69.00   0.50    5.04    --  -91.75 -77.00 -66.97   74
 91  \w   -112.00 -75.00   0.50    5.04    --  -91.75 -61.00-118.67   74
 92  \w   -106.00 -72.00   0.50    5.04    --  -91.75 -70.00 -97.26   68
 93  \w   -111.00 -73.00   0.50    5.04    --  -91.75 -71.00 -54.15   76
 94  \w   -154.00-119.00   0.50    5.04    --  -91.75 -70.00 -97.26   70
 95  \w    -99.00 -71.00   0.50    5.04    --  -91.75 -73.00 143.15   56
 96  \w   -162.00 -72.00   0.50    5.04    --  -91.75 -73.00  42.72  180
 97  \w   -163.00-107.00   0.50    5.04    --  -91.75 -73.00 143.15  112
 98  \w   -158.00-133.00   0.50    5.04    --  -91.75 -57.00 150.00   50
 99  \w   -162.00-121.00   0.50    5.04    --  -91.75 -71.00 -54.15   82
100  \w   -103.00 -77.00   0.50    5.04    --  -91.75 -65.00 -28.98   52
101  \w     35.00 103.00   0.50    5.04    --  107.31 -99.00-180.00  136
102  \w     35.00 107.00   0.50    5.04    --  107.31 -77.00  30.00  144
103  \w    144.00 177.00   0.50    5.04    --  107.31 125.00  90.00   66
104  \w     37.00  68.00   0.50    5.04    --  107.31 -57.00-150.00   62
105  \w     67.00 106.00   0.50    5.04    --  107.31 -99.00 -90.00   78
106  \w     38.00  64.00   0.50    5.04    --  107.31 -99.00 -90.00   52
107  \w     80.00 106.00   0.50    5.04    --  107.31 -99.00 -60.00   52
108  \w     35.00  71.00   0.50    5.04    --  107.31 -99.00 -60.00   72
109  \w     79.00 105.00   0.50    5.04    --  107.31 -99.00-120.00   52
110  \w     35.00  67.00   0.50    5.04    --  107.31 -57.00 -30.00   64
111  \w     79.00 104.00   0.50    5.04    --  107.31 -77.00  60.00   50
112  \w     73.00 101.00   0.50    5.04    --  107.31 -77.00  90.00   56
113  \w     36.00  68.00   0.50    5.04    --  107.31 -77.00  90.00   64
114  \w     46.00  75.00   0.50    5.04    --  107.31 -77.00  60.00   58
115  \w     36.00  68.00   0.50    5.04    --  107.31 -57.00 -90.00   64
;
_diffrn_measurement_device 'four-circle diffractometer'
_diffrn_measurement_device_type 'XtaLAB Synergy, Dualflex, HyPix'
_diffrn_measurement_method '\w scans'
_diffrn_orient_matrix_type 'CrysAlisPro convention (1999,Acta A55,543-557)'
_diffrn_orient_matrix_UB_11 0.1352285000
_diffrn_orient_matrix_UB_12 -0.1501558000
_diffrn_orient_matrix_UB_13 -0.0174268000
_diffrn_orient_matrix_UB_21 0.0397556000
_diffrn_orient_matrix_UB_22 -0.0447778000
_diffrn_orient_matrix_UB_23 0.0774935000
_diffrn_orient_matrix_UB_31 -0.2771510000
_diffrn_orient_matrix_UB_32 -0.0415385000
_diffrn_orient_matrix_UB_33 0.0029714000
_diffrn_radiation_monochromator mirror
_diffrn_radiation_probe x-ray
_diffrn_radiation_type 'Cu K\a'
_diffrn_radiation_wavelength 1.54184
_diffrn_reflns_av_R_equivalents 0.0880
_diffrn_reflns_av_unetI/netI 0.0507
_diffrn_reflns_Laue_measured_fraction_full 0.998
_diffrn_reflns_Laue_measured_fraction_max 0.936
_diffrn_reflns_limit_h_max 5
_diffrn_reflns_limit_h_min -6
_diffrn_reflns_limit_k_max 12
_diffrn_reflns_limit_k_min -12
_diffrn_reflns_limit_l_max 23
_diffrn_reflns_limit_l_min -23
_diffrn_reflns_number 37542
_diffrn_reflns_point_group_measured_fraction_full 0.956
_diffrn_reflns_point_group_measured_fraction_max 0.866
_diffrn_reflns_theta_full 67.684
_diffrn_reflns_theta_max 76.883
_diffrn_reflns_theta_min 2.280
_diffrn_source 'micro-focus sealed X-ray tube'
_diffrn_source_type 'PhotonJet (Cu) X-ray Source'
_exptl_absorpt_coefficient_mu 0.867
_exptl_absorpt_correction_T_max 1.000
_exptl_absorpt_correction_T_min 0.820
_exptl_absorpt_correction_type gaussian
_exptl_absorpt_process_details
;
CrysAlisPro 1.171.41.122a (Rigaku Oxford Diffraction, 2021)
Numerical absorption correction based on gaussian integration over
a multifaceted crystal model
Empirical absorption correction using spherical harmonics,
implemented in SCALE3 ABSPACK scaling algorithm.
;
_exptl_crystal_colour 'clear colourless'
_exptl_crystal_colour_lustre clear
_exptl_crystal_colour_primary colourless
_exptl_crystal_density_diffrn 1.349
_exptl_crystal_description irregular
_exptl_crystal_F_000 404
_exptl_crystal_size_max 0.147
_exptl_crystal_size_mid 0.06
_exptl_crystal_size_min 0.046
_refine_diff_density_max 0.233
_refine_diff_density_min -0.260
_refine_diff_density_rms 0.046
_refine_ls_abs_structure_details
;
 Flack x determined using 2572 quotients [(I+)-(I-)]/[(I+)+(I-)]
 (Parsons, Flack and Wagner, Acta Cryst. B69 (2013) 249-259).
;
_refine_ls_abs_structure_Flack 0.08(13)
_refine_ls_extinction_method none
_refine_ls_goodness_of_fit_ref 1.062
_refine_ls_hydrogen_treatment constr
_refine_ls_matrix_type full
_refine_ls_number_parameters 554
_refine_ls_number_reflns 6872
_refine_ls_number_restraints 69
_refine_ls_restrained_S_all 1.059
_refine_ls_R_factor_all 0.0513
_refine_ls_R_factor_gt 0.0430
_refine_ls_shift/su_max 0.000
_refine_ls_shift/su_mean 0.000
_refine_ls_structure_factor_coef Fsqd
_refine_ls_weighting_details 'w=1/[\s^2^(Fo^2^)+(0.0733P)^2^+0.0824P] where P=(Fo^2^+2Fc^2^)/3'
_refine_ls_weighting_scheme calc
_refine_ls_wR_factor_gt 0.1084
_refine_ls_wR_factor_ref 0.1156
_reflns_Friedel_coverage 0.850
_reflns_Friedel_fraction_full 0.914
_reflns_Friedel_fraction_max 0.796
_reflns_number_gt 6183
_reflns_number_total 6872
_reflns_threshold_expression 'I > 2\s(I)'
_cod_data_source_file d3cc02188b2.cif
_cod_data_source_block TMP_DLA_b
_cod_depositor_comments 'Adding full bibliography for 7131709--7131712.cif.'
_cod_original_cell_volume 936.52(3)
_cod_database_code 7131710
_shelx_shelxl_version_number 2018/3
_chemical_oxdiff_formula 'C36  H36  N8  O8  '
_chemical_oxdiff_usercomment 'TMP + DLA'
_shelx_space_group_comment
;
The symmetry employed for this shelxl refinement is uniquely defined
by the following loop, which should always be used as a source of
symmetry information in preference to the above space-group names.
They are only intended as comments.
;
_shelx_estimated_absorpt_t_max 0.961
_shelx_estimated_absorpt_t_min 0.883
_olex2_refinement_description
;
1. Fixed Uiso
 At 1.2 times of:
  All C(H) groups, All C(H,H) groups, All N(H) groups, All N(H,H) groups
 At 1.5 times of:
  All C(H,H,H) groups, All O(H) groups
2. Rigid body (RIGU) restrains
 O10A, O11A, O12A, C32A, C33A, C34A, O10B, O11B, O12B, C32B, C33B, C34B
 with sigma for 1-2 distances of 0.001 and sigma for 1-3 distances of 0.001
3. Others
 Sof(O10B)=Sof(O11B)=Sof(O12B)=Sof(H12B)=Sof(C32B)=Sof(C33B)=Sof(H33B)=
 Sof(C34B)=Sof(H34D)=Sof(H34E)=Sof(H34F)=1-FVAR(1)
 Sof(O10A)=Sof(O11A)=Sof(O12A)=Sof(H12A)=Sof(C32A)=Sof(C33A)=Sof(H33A)=
 Sof(C34A)=Sof(H34A)=Sof(H34B)=Sof(H34C)=FVAR(1)
4.a Ternary CH refined with riding coordinates:
 C30(H30), C33A(H33A), C33B(H33B)
4.b Secondary CH2 refined with riding coordinates:
 C10(H10A,H10B), C24(H24A,H24B)
4.c Aromatic/amide H refined with riding coordinates:
 N5(H5), C4(H4), C6(H6), C14(H14), N1(H1), C18(H18), C20(H20), C28(H28)
4.d X=CH2 refined with riding coordinates:
 N8(H8A,H8B), N6(H6A,H6B), N4(H4A,H4B), N2(H2A,H2B)
4.e Idealised Me refined as rotating group:
 C7(H7A,H7B,H7C), C8(H8C,H8D,H8E), C9(H9A,H9B,H9C), C21(H21A,H21B,H21C),
 C22(H22A,H22B,H22C), C23(H23A,H23B,H23C), C31(H31A,H31B,H31C), C34A(H34A,H34B,
 H34C), C34B(H34D,H34E,H34F)
4.f Idealised tetrahedral OH refined as rotating group:
 O9(H9), O12A(H12A), O12B(H12B)
;
_olex2_exptl_crystal_mounting_method 'Hampton Research 20 micron nylon CryoLoop'
_olex2_submission_special_instructions 'No special instructions were received'
_oxdiff_diffrn_reflns_filtered 2790
_oxdiff_exptl_absorpt_empirical_details
;
Empirical correction (ABSPACK) includes:
- Absorption correction using spherical harmonics
- Frame scaling
;
_oxdiff_exptl_absorpt_empirical_full_max 2.594
_oxdiff_exptl_absorpt_empirical_full_min 0.486

loop_
_space_group_symop_operation_xyz
'x, y, z'

loop_
_atom_site_label
_atom_site_type_symbol
_atom_site_fract_x
_atom_site_fract_y
_atom_site_fract_z
_atom_site_U_iso_or_equiv
_atom_site_adp_type
_atom_site_occupancy
_atom_site_site_symmetry_order
_atom_site_calc_flag
_atom_site_refinement_flags_posn
_atom_site_refinement_flags_adp
_atom_site_refinement_flags_occupancy
_atom_site_disorder_assembly
_atom_site_disorder_group
O1 O -0.4011(5) 0.9264(2) 0.88648(12) 0.0344(5) Uani 1 1 d . . . . .
O2 O -0.0399(5) 0.7742(2) 0.97848(12) 0.0327(5) Uani 1 1 d . . . . .
O3 O 0.3767(5) 0.5815(2) 0.93731(11) 0.0309(5) Uani 1 1 d . . . . .
N7 N 0.4973(5) 0.6928(2) 0.55002(13) 0.0239(5) Uani 1 1 d . . . . .
N5 N 0.4431(5) 0.8834(2) 0.61968(14) 0.0242(5) Uani 1 1 d . . . . .
H5 H 0.476656 0.966101 0.626791 0.029 Uiso 1 1 calc R U . . .
N8 N 0.2378(6) 0.5286(2) 0.57022(14) 0.0256(6) Uani 1 1 d . . . . .
H8A H 0.307314 0.489946 0.532715 0.031 Uiso 1 1 calc R U . . .
H8B H 0.118257 0.492067 0.594772 0.031 Uiso 1 1 calc R U . . .
N6 N 0.7434(5) 0.8670(2) 0.52954(14) 0.0264(6) Uani 1 1 d . . . . .
H6A H 0.824417 0.823732 0.494398 0.032 Uiso 1 1 calc R U . . .
H6B H 0.783636 0.946045 0.540452 0.032 Uiso 1 1 calc R U . . .
C1 C -0.2074(7) 0.8216(3) 0.86154(17) 0.0272(7) Uani 1 1 d . . . . .
C2 C -0.0163(7) 0.7496(3) 0.90992(16) 0.0275(7) Uani 1 1 d . . . . .
C3 C 0.1957(6) 0.6447(3) 0.88746(16) 0.0259(7) Uani 1 1 d . . . . .
C4 C 0.2078(7) 0.6094(3) 0.81950(17) 0.0249(6) Uani 1 1 d . . . . .
H4 H 0.350888 0.537881 0.804892 0.030 Uiso 1 1 calc R U . . .
C5 C 0.0096(6) 0.6789(3) 0.77252(16) 0.0237(6) Uani 1 1 d . . . . .
C6 C -0.1953(7) 0.7862(3) 0.79340(17) 0.0263(7) Uani 1 1 d . . . . .
H6 H -0.326959 0.835467 0.761200 0.032 Uiso 1 1 calc R U . . .
C7 C -0.6101(7) 0.9953(3) 0.84027(18) 0.0336(7) Uani 1 1 d . . . . .
H7A H -0.530612 1.035822 0.799196 0.050 Uiso 1 1 calc R U . . .
H7B H -0.730931 1.070407 0.863147 0.050 Uiso 1 1 calc R U . . .
H7C H -0.712562 0.927168 0.826650 0.050 Uiso 1 1 calc R U . . .
C8 C 0.0675(10) 0.8902(4) 0.9970(2) 0.0482(9) Uani 1 1 d . . . . .
H8C H -0.032224 0.977217 0.972929 0.072 Uiso 1 1 calc R U . . .
H8D H 0.258423 0.875671 0.983850 0.072 Uiso 1 1 calc R U . . .
H8E H 0.049892 0.897452 1.046946 0.072 Uiso 1 1 calc R U . . .
C9 C 0.6007(7) 0.4770(3) 0.91682(18) 0.0324(7) Uani 1 1 d . . . . .
H9A H 0.706071 0.519214 0.881479 0.049 Uiso 1 1 calc R U . . .
H9B H 0.534453 0.400254 0.898016 0.049 Uiso 1 1 calc R U . . .
H9C H 0.714982 0.439947 0.956930 0.049 Uiso 1 1 calc R U . . .
C10 C 0.0226(7) 0.6349(3) 0.69935(16) 0.0244(6) Uani 1 1 d . . . . .
H10A H 0.087311 0.531590 0.700523 0.029 Uiso 1 1 calc R U . . .
H10B H -0.162019 0.657515 0.680047 0.029 Uiso 1 1 calc R U . . .
C11 C 0.2035(6) 0.7040(3) 0.65179(15) 0.0211(6) Uani 1 1 d . . . . .
C12 C 0.3136(6) 0.6420(3) 0.58981(15) 0.0216(6) Uani 1 1 d . . . . .
C13 C 0.5610(6) 0.8132(3) 0.56598(16) 0.0217(6) Uani 1 1 d . . . . .
C14 C 0.2731(6) 0.8268(3) 0.66265(16) 0.0226(6) Uani 1 1 d . . . . .
H14 H 0.200822 0.875079 0.701623 0.027 Uiso 1 1 calc R U . . .
O4 O 0.6240(5) 0.4381(2) 1.08505(11) 0.0348(6) Uani 1 1 d . . . . .
O5 O 0.9959(5) 0.2231(2) 1.04553(12) 0.0361(5) Uani 1 1 d . . . . .
O6 O 1.3768(5) 0.0770(3) 1.13254(14) 0.0424(6) Uani 1 1 d . . . . .
N3 N 0.5331(5) 0.3357(2) 1.47146(13) 0.0251(6) Uani 1 1 d . . . . .
N1 N 0.5704(6) 0.1447(3) 1.40229(14) 0.0315(6) Uani 1 1 d . . . . .
H1 H 0.528124 0.064009 1.395088 0.038 Uiso 1 1 calc R U . . .
N4 N 0.7913(6) 0.4994(3) 1.44751(15) 0.0299(6) Uani 1 1 d . . . . .
H4A H 0.723937 0.540088 1.484684 0.036 Uiso 1 1 calc R U . . .
H4B H 0.909564 0.534708 1.421849 0.036 Uiso 1 1 calc R U . . .
N2 N 0.2792(6) 0.1658(3) 1.49490(14) 0.0282(6) Uani 1 1 d . . . . .
H2A H 0.202995 0.210695 1.530116 0.034 Uiso 1 1 calc R U . . .
H2B H 0.233962 0.087396 1.484915 0.034 Uiso 1 1 calc R U . . .
C15 C 0.8070(7) 0.3721(3) 1.13372(17) 0.0318(7) Uani 1 1 d . . . . .
C16 C 1.0049(7) 0.2607(3) 1.11159(17) 0.0301(7) Uani 1 1 d . . . . .
C17 C 1.1993(7) 0.1872(3) 1.15841(18) 0.0330(7) Uani 1 1 d . . . . .
C18 C 1.2022(7) 0.2261(4) 1.22574(18) 0.0374(8) Uani 1 1 d . . . . .
H18 H 1.336851 0.176435 1.257048 0.045 Uiso 1 1 calc R U . . .
C19 C 1.0085(7) 0.3373(4) 1.24695(17) 0.0367(8) Uani 1 1 d . . . . .
C20 C 0.8087(7) 0.4101(4) 1.20113(18) 0.0347(8) Uani 1 1 d . . . . .
H20 H 0.674302 0.485475 1.216065 0.042 Uiso 1 1 calc R U . . .
C21 C 0.4179(8) 0.5516(4) 1.10585(19) 0.0422(9) Uani 1 1 d . . . . .
H21A H 0.295452 0.587584 1.067142 0.063 Uiso 1 1 calc R U . . .
H21B H 0.500717 0.627053 1.119987 0.063 Uiso 1 1 calc R U . . .
H21C H 0.316189 0.517825 1.144673 0.063 Uiso 1 1 calc R U . . .
C22 C 1.2105(8) 0.2554(4) 1.00251(17) 0.0426(8) Uani 1 1 d . . . . .
H22A H 1.180312 0.236257 0.954888 0.064 Uiso 1 1 calc R U . . .
H22B H 1.382584 0.197024 1.018955 0.064 Uiso 1 1 calc R U . . .
H22C H 1.215593 0.354964 1.004236 0.064 Uiso 1 1 calc R U . . .
C23 C 1.6026(9) 0.0099(4) 1.1751(2) 0.0477(10) Uani 1 1 d . . . . .
H23A H 1.716572 -0.065357 1.150816 0.072 Uiso 1 1 calc R U . . .
H23B H 1.537244 -0.030020 1.218377 0.072 Uiso 1 1 calc R U . . .
H23C H 1.708044 0.079345 1.185209 0.072 Uiso 1 1 calc R U . . .
C24 C 1.0042(8) 0.3839(4) 1.31968(18) 0.0381(8) Uani 1 1 d . . . . .
H24A H 1.189976 0.359024 1.338282 0.046 Uiso 1 1 calc R U . . .
H24B H 0.945219 0.487628 1.317830 0.046 Uiso 1 1 calc R U . . .
C25 C 0.8199(7) 0.3187(4) 1.36860(17) 0.0319(7) Uani 1 1 d . . . . .
C26 C 0.7147(7) 0.3847(3) 1.43014(16) 0.0283(7) Uani 1 1 d . . . . .
C27 C 0.4623(6) 0.2165(3) 1.45686(15) 0.0256(7) Uani 1 1 d . . . . .
C28 C 0.7436(7) 0.1978(4) 1.35889(17) 0.0342(8) Uani 1 1 d . . . . .
H28 H 0.813360 0.147673 1.320258 0.041 Uiso 1 1 calc R U . . .
O7 O -0.4959(5) 1.1272(2) 0.66102(13) 0.0301(5) Uani 1 1 d . . . . .
O8 O -0.1116(5) 1.0915(2) 0.60048(12) 0.0305(5) Uani 1 1 d . . . . .
O9 O 0.0358(5) 1.3180(2) 0.64274(13) 0.0333(5) Uani 1 1 d . . . . .
H9 H 0.167634 1.255251 0.656857 0.050 Uiso 1 1 calc R U . . .
C29 C -0.2728(7) 1.1575(3) 0.64081(17) 0.0251(6) Uani 1 1 d . . . . .
C30 C -0.2052(6) 1.2866(3) 0.67111(17) 0.0278(7) Uani 1 1 d . . . . .
H30 H -0.354773 1.368797 0.658262 0.033 Uiso 1 1 calc R U . . .
C31 C -0.1948(9) 1.2674(4) 0.7492(2) 0.0435(9) Uani 1 1 d . . . . .
H31A H -0.056143 1.184320 0.763490 0.065 Uiso 1 1 calc R U . . .
H31B H -0.370725 1.254682 0.767218 0.065 Uiso 1 1 calc R U . . .
H31C H -0.150937 1.350826 0.767348 0.065 Uiso 1 1 calc R U . . .
O10A O 0.134(2) 0.9329(11) 0.4301(6) 0.0281(14) Uani 0.709(5) 1 d . . P A 1
O11A O 0.4761(7) 0.9195(4) 0.35550(19) 0.0284(8) Uani 0.709(5) 1 d . . P A 1
O12A O -0.0572(7) 0.7294(3) 0.3699(2) 0.0312(9) Uani 0.709(5) 1 d . . P A 1
H12A H -0.208551 0.784854 0.368462 0.047 Uiso 0.709(5) 1 calc R U P A 1
C32A C 0.2559(9) 0.8886(4) 0.3780(2) 0.0226(9) Uani 0.709(5) 1 d . . P A 1
C33A C 0.1349(9) 0.7938(4) 0.3324(2) 0.0266(9) Uani 0.709(5) 1 d . . P A 1
H33A H 0.037928 0.855417 0.293308 0.032 Uiso 0.709(5) 1 calc R U P A 1
C34A C 0.3433(10) 0.6799(5) 0.3018(3) 0.0343(11) Uani 0.709(5) 1 d . . P A 1
H34A H 0.435744 0.614878 0.338976 0.051 Uiso 0.709(5) 1 calc R U P A 1
H34B H 0.475235 0.722753 0.275121 0.051 Uiso 0.709(5) 1 calc R U P A 1
H34C H 0.254055 0.628228 0.271444 0.051 Uiso 0.709(5) 1 calc R U P A 1
O10B O 0.199(6) 0.938(3) 0.4250(16) 0.033(4) Uani 0.291(5) 1 d . . P A 2
O11B O 0.0019(15) 0.7568(7) 0.4139(4) 0.0237(17) Uani 0.291(5) 1 d . . P A 2
O12B O 0.5697(18) 0.8626(10) 0.3291(5) 0.031(2) Uani 0.291(5) 1 d . . P A 2
H12B H 0.695720 0.829460 0.356973 0.047 Uiso 0.291(5) 1 calc R U P A 2
C32B C 0.180(2) 0.8291(9) 0.3978(5) 0.0184(17) Uani 0.291(5) 1 d . . P A 2
C33B C 0.362(2) 0.7830(9) 0.3386(5) 0.0232(18) Uani 0.291(5) 1 d . . P A 2
H33B H 0.449804 0.681549 0.348432 0.028 Uiso 0.291(5) 1 calc R U P A 2
C34B C 0.208(2) 0.7988(11) 0.2703(6) 0.028(2) Uani 0.291(5) 1 d . . P A 2
H34D H 0.063598 0.745788 0.275151 0.041 Uiso 0.291(5) 1 calc R U P A 2
H34E H 0.332197 0.762326 0.233564 0.041 Uiso 0.291(5) 1 calc R U P A 2
H34F H 0.129370 0.898474 0.258548 0.041 Uiso 0.291(5) 1 calc R U P A 2

loop_
_atom_site_aniso_label
_atom_site_aniso_U_11
_atom_site_aniso_U_22
_atom_site_aniso_U_33
_atom_site_aniso_U_23
_atom_site_aniso_U_13
_atom_site_aniso_U_12
O1 0.0350(13) 0.0331(11) 0.0335(12) -0.0093(9) 0.0033(10) -0.0013(9)
O2 0.0411(14) 0.0347(11) 0.0253(11) -0.0065(8) 0.0062(10) -0.0139(10)
O3 0.0326(13) 0.0369(11) 0.0225(11) -0.0001(9) -0.0018(10) -0.0061(10)
N7 0.0264(14) 0.0227(11) 0.0243(13) -0.0007(10) 0.0014(11) -0.0092(10)
N5 0.0260(14) 0.0189(10) 0.0298(14) -0.0003(10) 0.0008(11) -0.0098(10)
N8 0.0315(15) 0.0225(11) 0.0256(13) -0.0041(10) 0.0059(11) -0.0120(10)
N6 0.0269(14) 0.0243(11) 0.0302(14) 0.0001(10) 0.0046(11) -0.0117(10)
C1 0.0252(17) 0.0269(13) 0.0313(16) -0.0049(12) 0.0063(13) -0.0092(12)
C2 0.0336(18) 0.0289(14) 0.0228(15) -0.0025(12) 0.0047(13) -0.0128(13)
C3 0.0263(17) 0.0245(13) 0.0278(16) 0.0020(12) 0.0005(13) -0.0091(12)
C4 0.0260(17) 0.0260(13) 0.0253(15) -0.0017(11) 0.0046(13) -0.0123(12)
C5 0.0243(16) 0.0211(12) 0.0282(16) -0.0015(11) 0.0029(13) -0.0108(11)
C6 0.0261(16) 0.0246(13) 0.0296(17) -0.0005(12) 0.0003(14) -0.0091(12)
C7 0.0328(19) 0.0296(15) 0.0359(18) -0.0013(13) 0.0049(15) -0.0019(13)
C8 0.070(3) 0.0471(19) 0.0360(18) -0.0158(15) 0.0064(18) -0.0263(18)
C9 0.0304(18) 0.0364(16) 0.0277(17) 0.0020(13) 0.0034(14) -0.0030(14)
C10 0.0292(17) 0.0215(12) 0.0248(16) 0.0002(11) 0.0001(13) -0.0110(12)
C11 0.0220(15) 0.0200(12) 0.0213(14) 0.0007(11) 0.0003(12) -0.0051(11)
C12 0.0213(16) 0.0184(12) 0.0249(15) 0.0011(11) -0.0017(12) -0.0047(11)
C13 0.0197(15) 0.0203(12) 0.0256(15) 0.0025(11) -0.0013(12) -0.0068(11)
C14 0.0236(16) 0.0194(12) 0.0243(15) -0.0010(11) -0.0001(12) -0.0033(11)
O4 0.0374(14) 0.0407(12) 0.0228(12) -0.0019(9) -0.0012(10) -0.0006(10)
O5 0.0425(14) 0.0393(12) 0.0291(12) -0.0047(9) 0.0068(10) -0.0144(10)
O6 0.0398(14) 0.0409(12) 0.0408(14) 0.0003(10) 0.0063(11) 0.0024(11)
N3 0.0255(14) 0.0273(12) 0.0216(13) -0.0001(10) 0.0010(11) -0.0039(10)
N1 0.0357(16) 0.0324(13) 0.0225(13) -0.0057(11) -0.0015(12) 0.0033(12)
N4 0.0271(15) 0.0377(13) 0.0254(13) 0.0003(11) 0.0080(11) -0.0097(11)
N2 0.0347(16) 0.0249(11) 0.0263(13) -0.0051(10) -0.0001(12) -0.0084(10)
C15 0.034(2) 0.0380(16) 0.0237(16) 0.0043(13) 0.0030(14) -0.0111(14)
C16 0.0304(18) 0.0353(15) 0.0255(17) 0.0024(13) 0.0076(14) -0.0111(13)
C17 0.0305(18) 0.0358(16) 0.0318(17) 0.0039(13) 0.0110(15) -0.0084(14)
C18 0.0278(19) 0.0521(19) 0.0272(17) 0.0111(15) 0.0059(14) -0.0029(15)
C19 0.0307(19) 0.056(2) 0.0198(16) 0.0078(14) 0.0056(15) -0.0043(15)
C20 0.0300(19) 0.0448(18) 0.0243(17) 0.0046(14) 0.0055(15) 0.0002(15)
C21 0.043(2) 0.050(2) 0.0285(18) -0.0036(15) -0.0065(17) 0.0030(17)
C22 0.047(2) 0.055(2) 0.0277(17) -0.0035(15) 0.0102(16) -0.0160(17)
C23 0.039(2) 0.0404(18) 0.059(2) 0.0049(17) 0.0046(19) -0.0019(16)
C24 0.0260(18) 0.061(2) 0.0224(17) 0.0040(15) 0.0032(14) -0.0020(15)
C25 0.0247(18) 0.0428(17) 0.0231(16) 0.0030(13) -0.0009(13) 0.0021(13)
C26 0.0251(17) 0.0364(15) 0.0207(15) 0.0046(12) -0.0004(13) -0.0029(13)
C27 0.0285(17) 0.0276(13) 0.0177(14) -0.0005(11) -0.0017(13) 0.0005(12)
C28 0.0314(19) 0.0478(19) 0.0172(15) -0.0021(13) 0.0019(14) 0.0054(15)
O7 0.0260(12) 0.0245(9) 0.0430(13) -0.0039(9) 0.0043(10) -0.0127(9)
O8 0.0297(12) 0.0263(9) 0.0373(12) -0.0047(9) 0.0044(10) -0.0099(9)
O9 0.0279(12) 0.0221(9) 0.0521(15) 0.0025(9) 0.0021(11) -0.0120(8)
C29 0.0264(16) 0.0183(12) 0.0311(16) 0.0023(11) 0.0000(13) -0.0074(11)
C30 0.0225(16) 0.0185(12) 0.0435(18) -0.0011(12) 0.0030(13) -0.0075(11)
C31 0.053(2) 0.0398(18) 0.046(2) -0.0142(16) 0.0069(18) -0.0244(17)
O10A 0.030(4) 0.030(2) 0.026(2) -0.0014(18) 0.008(2) -0.010(2)
O11A 0.0274(16) 0.0295(16) 0.0302(18) -0.0029(13) 0.0092(14) -0.0108(13)
O12A 0.0208(16) 0.0273(14) 0.045(2) -0.0001(13) 0.0035(14) -0.0054(11)
C32A 0.0195(18) 0.0243(18) 0.023(2) 0.0051(14) 0.0024(14) -0.0037(14)
C33A 0.023(2) 0.0269(17) 0.029(2) -0.0004(14) 0.0015(15) -0.0045(13)
C34A 0.029(2) 0.034(2) 0.040(2) -0.0116(18) 0.0036(18) -0.0048(17)
O10B 0.047(14) 0.029(4) 0.029(6) -0.007(4) 0.011(7) -0.021(7)
O11B 0.029(3) 0.026(3) 0.019(4) -0.004(2) 0.002(3) -0.014(2)
O12B 0.023(4) 0.045(4) 0.027(4) 0.008(4) -0.001(3) -0.016(3)
C32B 0.016(3) 0.015(3) 0.023(3) 0.004(3) -0.005(3) -0.001(2)
C33B 0.021(4) 0.020(3) 0.028(3) 0.001(3) 0.001(2) -0.003(3)
C34B 0.026(5) 0.032(5) 0.027(4) -0.009(4) 0.003(3) -0.007(4)

loop_
_atom_type_symbol
_atom_type_description
_atom_type_scat_dispersion_real
_atom_type_scat_dispersion_imag
_atom_type_scat_source
C C 0.0181 0.0091 'International Tables Vol C Tables 4.2.6.8 and 6.1.1.4'
H H 0.0000 0.0000 'International Tables Vol C Tables 4.2.6.8 and 6.1.1.4'
N N 0.0311 0.0180 'International Tables Vol C Tables 4.2.6.8 and 6.1.1.4'
O O 0.0492 0.0322 'International Tables Vol C Tables 4.2.6.8 and 6.1.1.4'

loop_
_exptl_crystal_face_index_h
_exptl_crystal_face_index_k
_exptl_crystal_face_index_l
_exptl_crystal_face_perp_dist
-1 -6 0 0.0285
-3 0 0 0.0686
0 6 0 0.0302
3 -3 0 0.0505
0 0 -13 0.0281
0 0 13 0.0169
1 1 12 0.0246
1 -3 10 0.0299
-1 3 11 0.0281
0 3 11 0.0209

loop_
_geom_angle_atom_site_label_1
_geom_angle_atom_site_label_2
_geom_angle_atom_site_label_3
_geom_angle
_geom_angle_site_symmetry_1
_geom_angle_site_symmetry_3
_geom_angle_publ_flag
C1 O1 C7 117.0(3) . . ?
C2 O2 C8 114.9(3) . . ?
C3 O3 C9 117.3(2) . . ?
C13 N7 C12 117.9(3) . . ?
C13 N5 H5 119.9 . . ?
C13 N5 C14 120.2(2) . . ?
C14 N5 H5 119.9 . . ?
H8A N8 H8B 120.0 . . ?
C12 N8 H8A 120.0 . . ?
C12 N8 H8B 120.0 . . ?
H6A N6 H6B 120.0 . . ?
C13 N6 H6A 120.0 . . ?
C13 N6 H6B 120.0 . . ?
O1 C1 C2 115.3(3) . . ?
O1 C1 C6 123.9(3) . . ?
C6 C1 C2 120.9(3) . . ?
O2 C2 C1 121.5(3) . . ?
O2 C2 C3 119.9(3) . . ?
C1 C2 C3 118.5(3) . . ?
O3 C3 C2 115.0(3) . . ?
O3 C3 C4 124.5(3) . . ?
C4 C3 C2 120.5(3) . . ?
C3 C4 H4 119.9 . . ?
C3 C4 C5 120.1(3) . . ?
C5 C4 H4 119.9 . . ?
C4 C5 C10 119.0(3) . . ?
C6 C5 C4 119.9(3) . . ?
C6 C5 C10 121.1(3) . . ?
C1 C6 H6 120.0 . . ?
C5 C6 C1 119.9(3) . . ?
C5 C6 H6 120.0 . . ?
O1 C7 H7A 109.5 . . ?
O1 C7 H7B 109.5 . . ?
O1 C7 H7C 109.5 . . ?
H7A C7 H7B 109.5 . . ?
H7A C7 H7C 109.5 . . ?
H7B C7 H7C 109.5 . . ?
O2 C8 H8C 109.5 . . ?
O2 C8 H8D 109.5 . . ?
O2 C8 H8E 109.5 . . ?
H8C C8 H8D 109.5 . . ?
H8C C8 H8E 109.5 . . ?
H8D C8 H8E 109.5 . . ?
O3 C9 H9A 109.5 . . ?
O3 C9 H9B 109.5 . . ?
O3 C9 H9C 109.5 . . ?
H9A C9 H9B 109.5 . . ?
H9A C9 H9C 109.5 . . ?
H9B C9 H9C 109.5 . . ?
C5 C10 H10A 108.7 . . ?
C5 C10 H10B 108.7 . . ?
H10A C10 H10B 107.6 . . ?
C11 C10 C5 114.4(2) . . ?
C11 C10 H10A 108.7 . . ?
C11 C10 H10B 108.7 . . ?
C12 C11 C10 121.3(2) . . ?
C14 C11 C10 123.9(3) . . ?
C14 C11 C12 114.8(3) . . ?
N7 C12 C11 122.8(2) . . ?
N8 C12 N7 117.1(3) . . ?
N8 C12 C11 120.1(3) . . ?
N7 C13 N5 121.5(3) . . ?
N6 C13 N7 120.7(3) . . ?
N6 C13 N5 117.7(2) . . ?
N5 C14 H14 118.9 . . ?
C11 C14 N5 122.1(3) . . ?
C11 C14 H14 118.9 . . ?
C15 O4 C21 117.2(3) . . ?
C16 O5 C22 113.7(3) . . ?
C17 O6 C23 117.0(3) . . ?
C27 N3 C26 118.3(3) . . ?
C27 N1 H1 120.1 . . ?
C28 N1 H1 120.1 . . ?
C28 N1 C27 119.9(3) . . ?
H4A N4 H4B 120.0 . . ?
C26 N4 H4A 120.0 . . ?
C26 N4 H4B 120.0 . . ?
H2A N2 H2B 120.0 . . ?
C27 N2 H2A 120.0 . . ?
C27 N2 H2B 120.0 . . ?
O4 C15 C16 115.6(3) . . ?
O4 C15 C20 124.2(3) . . ?
C20 C15 C16 120.2(3) . . ?
O5 C16 C15 119.2(3) . . ?
O5 C16 C17 121.6(3) . . ?
C17 C16 C15 119.2(3) . . ?
O6 C17 C16 114.7(3) . . ?
O6 C17 C18 124.7(3) . . ?
C18 C17 C16 120.6(3) . . ?
C17 C18 H18 120.1 . . ?
C19 C18 C17 119.9(3) . . ?
C19 C18 H18 120.1 . . ?
C18 C19 C20 120.2(3) . . ?
C18 C19 C24 121.8(3) . . ?
C20 C19 C24 118.0(3) . . ?
C15 C20 C19 119.9(3) . . ?
C15 C20 H20 120.0 . . ?
C19 C20 H20 120.0 . . ?
O4 C21 H21A 109.5 . . ?
O4 C21 H21B 109.5 . . ?
O4 C21 H21C 109.5 . . ?
H21A C21 H21B 109.5 . . ?
H21A C21 H21C 109.5 . . ?
H21B C21 H21C 109.5 . . ?
O5 C22 H22A 109.5 . . ?
O5 C22 H22B 109.5 . . ?
O5 C22 H22C 109.5 . . ?
H22A C22 H22B 109.5 . . ?
H22A C22 H22C 109.5 . . ?
H22B C22 H22C 109.5 . . ?
O6 C23 H23A 109.5 . . ?
O6 C23 H23B 109.5 . . ?
O6 C23 H23C 109.5 . . ?
H23A C23 H23B 109.5 . . ?
H23A C23 H23C 109.5 . . ?
H23B C23 H23C 109.5 . . ?
C19 C24 H24A 108.8 . . ?
C19 C24 H24B 108.8 . . ?
H24A C24 H24B 107.7 . . ?
C25 C24 C19 113.7(3) . . ?
C25 C24 H24A 108.8 . . ?
C25 C24 H24B 108.8 . . ?
C26 C25 C24 121.0(3) . . ?
C28 C25 C24 123.8(3) . . ?
C28 C25 C26 115.2(3) . . ?
N3 C26 C25 122.3(3) . . ?
N4 C26 N3 117.2(3) . . ?
N4 C26 C25 120.5(3) . . ?
N3 C27 N1 121.6(3) . . ?
N2 C27 N3 120.6(3) . . ?
N2 C27 N1 117.7(3) . . ?
N1 C28 H28 118.8 . . ?
C25 C28 N1 122.4(3) . . ?
C25 C28 H28 118.8 . . ?
C30 O9 H9 109.5 . . ?
O7 C29 C30 115.3(3) . . ?
O8 C29 O7 125.5(3) . . ?
O8 C29 C30 119.2(3) . . ?
O9 C30 C29 111.6(3) . . ?
O9 C30 H30 107.5 . . ?
O9 C30 C31 111.8(3) . . ?
C29 C30 H30 107.5 . . ?
C31 C30 C29 110.9(2) . . ?
C31 C30 H30 107.5 . . ?
C30 C31 H31A 109.5 . . ?
C30 C31 H31B 109.5 . . ?
C30 C31 H31C 109.5 . . ?
H31A C31 H31B 109.5 . . ?
H31A C31 H31C 109.5 . . ?
H31B C31 H31C 109.5 . . ?
C33A O12A H12A 109.5 . . ?
O10A C32A O11A 125.1(6) . . ?
O10A C32A C33A 119.9(5) . . ?
O11A C32A C33A 114.9(4) . . ?
O12A C33A C32A 111.2(4) . . ?
O12A C33A H33A 107.6 . . ?
O12A C33A C34A 108.5(3) . . ?
C32A C33A H33A 107.6 . . ?
C34A C33A C32A 114.0(4) . . ?
C34A C33A H33A 107.6 . . ?
C33A C34A H34A 109.5 . . ?
C33A C34A H34B 109.5 . . ?
C33A C34A H34C 109.5 . . ?
H34A C34A H34B 109.5 . . ?
H34A C34A H34C 109.5 . . ?
H34B C34A H34C 109.5 . . ?
C33B O12B H12B 109.5 . . ?
O10B C32B O11B 124.4(13) . . ?
O10B C32B C33B 119.1(13) . . ?
O11B C32B C33B 116.3(8) . . ?
O12B C33B C32B 111.7(9) . . ?
O12B C33B H33B 108.5 . . ?
O12B C33B C34B 107.5(8) . . ?
C32B C33B H33B 108.5 . . ?
C32B C33B C34B 112.2(8) . . ?
C34B C33B H33B 108.5 . . ?
C33B C34B H34D 109.5 . . ?
C33B C34B H34E 109.5 . . ?
C33B C34B H34F 109.5 . . ?
H34D C34B H34E 109.5 . . ?
H34D C34B H34F 109.5 . . ?
H34E C34B H34F 109.5 . . ?

loop_
_geom_bond_atom_site_label_1
_geom_bond_atom_site_label_2
_geom_bond_distance
_geom_bond_site_symmetry_2
_geom_bond_publ_flag
O1 C1 1.370(4) . ?
O1 C7 1.423(4) . ?
O2 C2 1.371(4) . ?
O2 C8 1.427(4) . ?
O3 C3 1.365(4) . ?
O3 C9 1.430(4) . ?
N7 C12 1.347(4) . ?
N7 C13 1.342(4) . ?
N5 H5 0.8800 . ?
N5 C13 1.353(4) . ?
N5 C14 1.358(4) . ?
N8 H8A 0.8800 . ?
N8 H8B 0.8800 . ?
N8 C12 1.330(4) . ?
N6 H6A 0.8800 . ?
N6 H6B 0.8800 . ?
N6 C13 1.323(4) . ?
C1 C2 1.401(5) . ?
C1 C6 1.392(4) . ?
C2 C3 1.407(4) . ?
C3 C4 1.388(4) . ?
C4 H4 0.9500 . ?
C4 C5 1.399(4) . ?
C5 C6 1.390(4) . ?
C5 C10 1.514(4) . ?
C6 H6 0.9500 . ?
C7 H7A 0.9800 . ?
C7 H7B 0.9800 . ?
C7 H7C 0.9800 . ?
C8 H8C 0.9800 . ?
C8 H8D 0.9800 . ?
C8 H8E 0.9800 . ?
C9 H9A 0.9800 . ?
C9 H9B 0.9800 . ?
C9 H9C 0.9800 . ?
C10 H10A 0.9900 . ?
C10 H10B 0.9900 . ?
C10 C11 1.509(4) . ?
C11 C12 1.440(4) . ?
C11 C14 1.350(4) . ?
C14 H14 0.9500 . ?
O4 C15 1.363(4) . ?
O4 C21 1.430(4) . ?
O5 C16 1.368(4) . ?
O5 C22 1.431(4) . ?
O6 C17 1.370(4) . ?
O6 C23 1.435(5) . ?
N3 C26 1.347(4) . ?
N3 C27 1.339(4) . ?
N1 H1 0.8800 . ?
N1 C27 1.359(4) . ?
N1 C28 1.358(5) . ?
N4 H4A 0.8800 . ?
N4 H4B 0.8800 . ?
N4 C26 1.328(4) . ?
N2 H2A 0.8800 . ?
N2 H2B 0.8800 . ?
N2 C27 1.327(4) . ?
C15 C16 1.403(5) . ?
C15 C20 1.391(5) . ?
C16 C17 1.397(5) . ?
C17 C18 1.392(5) . ?
C18 H18 0.9500 . ?
C18 C19 1.383(5) . ?
C19 C20 1.399(5) . ?
C19 C24 1.518(5) . ?
C20 H20 0.9500 . ?
C21 H21A 0.9800 . ?
C21 H21B 0.9800 . ?
C21 H21C 0.9800 . ?
C22 H22A 0.9800 . ?
C22 H22B 0.9800 . ?
C22 H22C 0.9800 . ?
C23 H23A 0.9800 . ?
C23 H23B 0.9800 . ?
C23 H23C 0.9800 . ?
C24 H24A 0.9900 . ?
C24 H24B 0.9900 . ?
C24 C25 1.517(5) . ?
C25 C26 1.443(5) . ?
C25 C28 1.343(5) . ?
C28 H28 0.9500 . ?
O7 C29 1.275(4) . ?
O8 C29 1.236(4) . ?
O9 H9 0.8400 . ?
O9 C30 1.412(4) . ?
C29 C30 1.534(4) . ?
C30 H30 1.0000 . ?
C30 C31 1.515(5) . ?
C31 H31A 0.9800 . ?
C31 H31B 0.9800 . ?
C31 H31C 0.9800 . ?
O10A C32A 1.235(10) . ?
O11A C32A 1.276(6) . ?
O12A H12A 0.8400 . ?
O12A C33A 1.425(5) . ?
C32A C33A 1.552(6) . ?
C33A H33A 1.0000 . ?
C33A C34A 1.512(6) . ?
C34A H34A 0.9800 . ?
C34A H34B 0.9800 . ?
C34A H34C 0.9800 . ?
O10B C32B 1.25(2) . ?
O11B C32B 1.278(14) . ?
O12B H12B 0.8400 . ?
O12B C33B 1.434(12) . ?
C32B C33B 1.499(14) . ?
C33B H33B 1.0000 . ?
C33B C34B 1.536(14) . ?
C34B H34D 0.9800 . ?
C34B H34E 0.9800 . ?
C34B H34F 0.9800 . ?

loop_
_geom_hbond_atom_site_label_D
_geom_hbond_atom_site_label_H
_geom_hbond_atom_site_label_A
_geom_hbond_distance_DH
_geom_hbond_distance_HA
_geom_hbond_distance_DA
_geom_hbond_angle_DHA
_geom_hbond_site_symmetry_A
_geom_hbond_publ_flag
N5 H5 O7 0.88 1.79 2.648(3) 165.9 1_655 yes
N5 H5 O8 0.88 2.65 3.336(3) 135.1 1_655 yes
N8 H8A N3 0.88 2.12 2.954(4) 158.2 1_554 yes
N8 H8B O9 0.88 1.99 2.761(3) 145.6 1_545 yes
N6 H6A O10A 0.88 2.36 2.873(9) 117.4 1_655 yes
N6 H6A O10B 0.88 2.69 3.20(2) 117.9 1_655 yes
N6 H6A O11B 0.88 1.88 2.755(8) 171.9 1_655 yes
N6 H6B O8 0.88 2.06 2.903(3) 159.2 1_655 yes
N1 H1 O10A 0.88 2.64 3.341(8) 137.1 1_546 yes
N1 H1 O11A 0.88 1.73 2.579(4) 162.3 1_546 yes
N1 H1 O10B 0.88 2.31 3.036(19) 139.8 1_546 yes
N1 H1 O12B 0.88 2.40 3.196(11) 150.6 1_546 yes
N4 H4A N7 0.88 2.16 3.006(4) 160.9 1_556 yes
N4 H4B O12A 0.88 2.12 2.835(4) 138.5 1_656 yes
N4 H4B O11B 0.88 2.30 2.950(7) 130.4 1_656 yes
N2 H2A O8 0.88 2.49 2.978(4) 115.5 1_546 yes
N2 H2A O9 0.88 2.55 3.427(4) 171.8 1_546 yes
N2 H2B O10A 0.88 2.07 2.914(8) 161.7 1_546 yes
N2 H2B O10B 0.88 1.97 2.80(2) 155.3 1_546 yes
O9 H9 O7 0.84 1.89 2.701(3) 162.2 1_655 yes
O12A H12A O11A 0.84 1.85 2.685(5) 172.5 1_455 yes
O12B H12B O11B 0.84 1.90 2.741(10) 175.1 1_655 yes

loop_
_geom_torsion_atom_site_label_1
_geom_torsion_atom_site_label_2
_geom_torsion_atom_site_label_3
_geom_torsion_atom_site_label_4
_geom_torsion
_geom_torsion_site_symmetry_1
_geom_torsion_site_symmetry_2
_geom_torsion_site_symmetry_3
_geom_torsion_site_symmetry_4
_geom_torsion_publ_flag
O1 C1 C2 O2 6.0(4) . . . . ?
O1 C1 C2 C3 -177.3(3) . . . . ?
O1 C1 C6 C5 179.6(3) . . . . ?
O2 C2 C3 O3 -4.6(4) . . . . ?
O2 C2 C3 C4 173.9(3) . . . . ?
O3 C3 C4 C5 178.9(3) . . . . ?
C1 C2 C3 O3 178.6(3) . . . . ?
C1 C2 C3 C4 -2.8(4) . . . . ?
C2 C1 C6 C5 -0.5(5) . . . . ?
C2 C3 C4 C5 0.5(4) . . . . ?
C3 C4 C5 C6 1.9(4) . . . . ?
C3 C4 C5 C10 -178.0(3) . . . . ?
C4 C5 C6 C1 -1.9(4) . . . . ?
C4 C5 C10 C11 -84.9(3) . . . . ?
C5 C10 C11 C12 158.1(3) . . . . ?
C5 C10 C11 C14 -22.6(4) . . . . ?
C6 C1 C2 O2 -173.8(3) . . . . ?
C6 C1 C2 C3 2.8(5) . . . . ?
C6 C5 C10 C11 95.2(3) . . . . ?
C7 O1 C1 C2 -175.6(3) . . . . ?
C7 O1 C1 C6 4.3(5) . . . . ?
C8 O2 C2 C1 -84.9(4) . . . . ?
C8 O2 C2 C3 98.5(4) . . . . ?
C9 O3 C3 C2 -178.2(3) . . . . ?
C9 O3 C3 C4 3.3(4) . . . . ?
C10 C5 C6 C1 178.0(3) . . . . ?
C10 C11 C12 N7 -172.9(3) . . . . ?
C10 C11 C12 N8 6.0(4) . . . . ?
C10 C11 C14 N5 178.0(3) . . . . ?
C12 N7 C13 N5 -0.9(4) . . . . ?
C12 N7 C13 N6 178.8(3) . . . . ?
C12 C11 C14 N5 -2.7(4) . . . . ?
C13 N7 C12 N8 175.1(3) . . . . ?
C13 N7 C12 C11 -6.0(4) . . . . ?
C13 N5 C14 C11 -3.7(4) . . . . ?
C14 N5 C13 N7 5.7(4) . . . . ?
C14 N5 C13 N6 -174.0(3) . . . . ?
C14 C11 C12 N7 7.7(4) . . . . ?
C14 C11 C12 N8 -173.4(3) . . . . ?
O4 C15 C16 O5 -2.4(5) . . . . ?
O4 C15 C16 C17 -179.7(3) . . . . ?
O4 C15 C20 C19 -178.8(3) . . . . ?
O5 C16 C17 O6 0.3(5) . . . . ?
O5 C16 C17 C18 -179.0(3) . . . . ?
O6 C17 C18 C19 -178.3(3) . . . . ?
C15 C16 C17 O6 177.6(3) . . . . ?
C15 C16 C17 C18 -1.8(5) . . . . ?
C16 C15 C20 C19 0.1(6) . . . . ?
C16 C17 C18 C19 1.0(5) . . . . ?
C17 C18 C19 C20 0.4(6) . . . . ?
C17 C18 C19 C24 -179.7(4) . . . . ?
C18 C19 C20 C15 -1.0(6) . . . . ?
C18 C19 C24 C25 -94.5(4) . . . . ?
C19 C24 C25 C26 -157.5(3) . . . . ?
C19 C24 C25 C28 22.8(5) . . . . ?
C20 C15 C16 O5 178.5(3) . . . . ?
C20 C15 C16 C17 1.2(5) . . . . ?
C20 C19 C24 C25 85.4(4) . . . . ?
C21 O4 C15 C16 179.5(3) . . . . ?
C21 O4 C15 C20 -1.5(5) . . . . ?
C22 O5 C16 C15 110.7(3) . . . . ?
C22 O5 C16 C17 -72.0(4) . . . . ?
C23 O6 C17 C16 171.7(3) . . . . ?
C23 O6 C17 C18 -9.0(5) . . . . ?
C24 C19 C20 C15 179.1(3) . . . . ?
C24 C25 C26 N3 174.3(3) . . . . ?
C24 C25 C26 N4 -4.4(5) . . . . ?
C24 C25 C28 N1 -177.5(3) . . . . ?
C26 N3 C27 N1 0.5(4) . . . . ?
C26 N3 C27 N2 -178.2(3) . . . . ?
C26 C25 C28 N1 2.7(5) . . . . ?
C27 N3 C26 N4 -176.9(3) . . . . ?
C27 N3 C26 C25 4.3(4) . . . . ?
C27 N1 C28 C25 1.7(5) . . . . ?
C28 N1 C27 N3 -3.6(4) . . . . ?
C28 N1 C27 N2 175.2(3) . . . . ?
C28 C25 C26 N3 -5.9(4) . . . . ?
C28 C25 C26 N4 175.3(3) . . . . ?
O7 C29 C30 O9 -176.2(3) . . . . ?
O7 C29 C30 C31 58.5(4) . . . . ?
O8 C29 C30 O9 4.5(4) . . . . ?
O8 C29 C30 C31 -120.7(3) . . . . ?
O10A C32A C33A O12A -20.9(9) . . . . ?
O10A C32A C33A C34A -144.0(9) . . . . ?
O11A C32A C33A O12A 162.1(3) . . . . ?
O11A C32A C33A C34A 39.0(5) . . . . ?
O10B C32B C33B O12B 10(2) . . . . ?
O10B C32B C33B C34B -111(2) . . . . ?
O11B C32B C33B O12B -174.5(7) . . . . ?
O11B C32B C33B C34B 64.8(10) . . . . ?

loop_
_exptl_oxdiff_crystal_face_indexfrac_h
_exptl_oxdiff_crystal_face_indexfrac_k
_exptl_oxdiff_crystal_face_indexfrac_l
_exptl_oxdiff_crystal_face_x
_exptl_oxdiff_crystal_face_y
_exptl_oxdiff_crystal_face_z
-0.5079 -6.3002 -0.0238 0.8777 0.2601 0.4024
-3.2228 -0.0627 -0.0237 -0.4260 -0.1272 0.8957
0.4285 6.2897 0.0232 -0.8869 -0.2628 -0.3800
2.6377 -2.6242 0.0109 0.7505 0.2232 -0.6220
0.1205 -0.3210 -12.5979 0.2840 -0.9571 -0.0575
-0.2604 0.1939 12.5527 -0.2831 0.9537 0.1014
0.5737 0.9391 12.4589 -0.2805 0.9462 -0.1610
0.5742 -2.8873 10.2026 0.3334 0.9427 -0.0089
-0.5243 2.5080 11.4996 -0.6479 0.7580 0.0753
0.2596 3.1792 11.3685 -0.6404 0.7490 -0.1702
